data_8000237
loop_
_publ_author_name
'Wiedbrauk, Sandra'
'Maerz, Benjamin'
'Samoylova, Elena'
'Mayer, Peter'
'Zinth, Wolfgang'
'Dube, Henry'

_publ_section_title
;
 Ingredients to TICT Formation in Donor Substituted Hemithioindigo.
;
_journal_issue 7
_journal_name_full 'The journal of physical chemistry letters'
_journal_page_first 1585
_journal_page_last 1592
_journal_paper_doi 10.1021/acs.jpclett.7b00371
_journal_volume 8
_journal_year 2017
_chemical_formula_moiety 'C18 H16 O4 S'
_chemical_formula_sum 'C18 H16 O4 S'
_chemical_formula_weight 328.383
_space_group_IT_number 15
_symmetry_cell_setting monoclinic
_symmetry_Int_Tables_number 15
_symmetry_space_group_name_Hall '-C 2yc'
_symmetry_space_group_name_H-M 'C 1 2/c 1'
_atom_sites_solution_hydrogens geom
_atom_sites_solution_primary direct
_atom_sites_solution_secondary difmap
_audit_block_code C18H16O4S_qq038_carell
_audit_creation_method 'form98_non/compatible with shelxl97-2'
_audit_update_record 02-Oct-12
_cell_angle_alpha 90.00
_cell_angle_beta 128.9022(10)
_cell_angle_gamma 90.00
_cell_formula_units_Z 8
_cell_length_a 21.8001(5)
_cell_length_b 9.0461(2)
_cell_length_c 19.7453(5)
_cell_measurement_reflns_used 131
_cell_measurement_temperature 200(2)
_cell_measurement_theta_max 24.3571
_cell_measurement_theta_min 3.1323
_cell_volume 3030.30(13)
_computing_cell_refinement 'APEX2 v2012.4-3 (Bruker AXS)'
_computing_data_collection 'Bruker Instrument Service v3.0.21'
_computing_data_reduction 'SAINT V8.18C (Bruker AXS Inc., 2011)'
_computing_structure_refinement
;
Sheldrick, G. M. (2008).
<i>Acta Cryst.</i> A<b>64</b>, 112--122.
;
_computing_structure_solution
;
A. Altomare, M. C. Burla, M. Camalli, G. L. Cascarano, C. Giacovazzo, A.
Guagliardi, A. G. G. Moliterni, G. Polidori, R. Spagna: SIR97: a new tool for
crystal structure determination and refinement; J. Appl. Crystallogr. 1999,
32, 115-119.
;
_diffrn_ambient_temperature 200(2)
_diffrn_detector_area_resol_mean 10.4167
_diffrn_measured_fraction_theta_full 0.997
_diffrn_measured_fraction_theta_max 0.997
_diffrn_measurement_device 'fixed-chi three-circle diffractometer'
_diffrn_measurement_device_type 'Bruker D8Quest'
_diffrn_measurement_method 'mix of phi and omega scans'
_diffrn_radiation_collimation 'focusing mirrors'
_diffrn_radiation_monochromator 'focusing mirrors'
_diffrn_radiation_type 'Mo K\a'
_diffrn_radiation_wavelength 0.71073
_diffrn_reflns_av_R_equivalents 0.0437
_diffrn_reflns_av_sigmaI/netI 0.0237
_diffrn_reflns_limit_h_max 28
_diffrn_reflns_limit_h_min -28
_diffrn_reflns_limit_k_max 11
_diffrn_reflns_limit_k_min -11
_diffrn_reflns_limit_l_max 25
_diffrn_reflns_limit_l_min -25
_diffrn_reflns_number 29814
_diffrn_reflns_theta_full 27.56
_diffrn_reflns_theta_max 27.59
_diffrn_reflns_theta_min 2.40
_diffrn_source_current 1
_diffrn_source_power 50
_diffrn_source_type 'Bruker I\mS'
_diffrn_source_voltage 50
_exptl_absorpt_coefficient_mu 0.232
_exptl_absorpt_correction_T_max 0.7456
_exptl_absorpt_correction_T_min 0.7036
_exptl_absorpt_correction_type multi-scan
_exptl_absorpt_process_details 'SADABS V2008/1 (Bruker AXS Inc.)'
_exptl_crystal_colour orange
_exptl_crystal_density_diffrn 1.43960(6)
_exptl_crystal_density_method 'not measured'
_exptl_crystal_description block
_exptl_crystal_F_000 1376
_exptl_crystal_size_max 0.198
_exptl_crystal_size_mid 0.159
_exptl_crystal_size_min 0.123
_refine_diff_density_max 0.335
_refine_diff_density_min -0.186
_refine_diff_density_rms 0.047
_refine_ls_extinction_method none
_refine_ls_goodness_of_fit_ref 1.025
_refine_ls_hydrogen_treatment constr
_refine_ls_matrix_type full
_refine_ls_number_parameters 211
_refine_ls_number_reflns 3500
_refine_ls_number_restraints 0
_refine_ls_restrained_S_all 1.025
_refine_ls_R_factor_all 0.0500
_refine_ls_R_factor_gt 0.0354
_refine_ls_shift/su_max 0.001
_refine_ls_shift/su_mean 0.000
_refine_ls_structure_factor_coef Fsqd
_refine_ls_weighting_details 'calc w=1/[\s^2^(Fo^2^)+(0.0395P)^2^+3.0353P] where P=(Fo^2^+2Fc^2^)/3'
_refine_ls_weighting_scheme calc
_refine_ls_wR_factor_gt 0.0831
_refine_ls_wR_factor_ref 0.0905
_reflns_number_gt 2825
_reflns_number_total 3500
_reflns_threshold_expression >2sigma(I)
_cod_data_source_file jz7b00371_si_001.cif
_cod_data_source_block qq038
_cod_depositor_comments 'Adding full bibliography for 8000237--8000240.cif.'
_cod_original_cell_volume 3030.30(12)
_cod_original_sg_symbol_H-M 'C 2/c'
_cod_database_code 8000237

loop_
_symmetry_equiv_pos_as_xyz
'x, y, z'
'-x, y, -z+1/2'
'x+1/2, y+1/2, z'
'-x+1/2, y+1/2, -z+1/2'
'-x, -y, -z'
'x, -y, z-1/2'
'-x+1/2, -y+1/2, -z'
'x+1/2, -y+1/2, z-1/2'

loop_
_atom_site_label
_atom_site_type_symbol
_atom_site_fract_x
_atom_site_fract_y
_atom_site_fract_z
_atom_site_U_iso_or_equiv
_atom_site_adp_type
_atom_site_occupancy
_atom_site_symmetry_multiplicity
_atom_site_calc_flag
_atom_site_refinement_flags
S1 S 0.69919(2) 0.44568(5) 0.69040(2) 0.02707(11) Uani 1 1 d .
O1 O 0.66940(6) 0.73442(12) 0.52731(8) 0.0313(3) Uani 1 1 d .
O2 O 0.55845(6) 0.40310(12) 0.65066(7) 0.0307(3) Uani 1 1 d .
O3 O 0.32084(6) 0.61527(14) 0.57722(8) 0.0334(3) Uani 1 1 d .
O4 O 0.45725(6) 0.84252(12) 0.49151(8) 0.0318(3) Uani 1 1 d .
C1 C 0.77763(8) 0.45552(17) 0.68728(9) 0.0236(3) Uani 1 1 d .
C2 C 0.84517(9) 0.36913(19) 0.73690(10) 0.0296(3) Uani 1 1 d .
H2 H 0.8528 0.3003 0.7779 0.035 Uiso 1 1 calc R
C3 C 0.90098(9) 0.38558(19) 0.72522(11) 0.0318(4) Uani 1 1 d .
H3 H 0.9475 0.3273 0.7587 0.038 Uiso 1 1 calc R
C4 C 0.89016(9) 0.48622(18) 0.66511(11) 0.0297(3) Uani 1 1 d .
H4 H 0.9294 0.4962 0.6583 0.036 Uiso 1 1 calc R
C5 C 0.82271(9) 0.57165(17) 0.61525(10) 0.0260(3) Uani 1 1 d .
H5 H 0.8148 0.6394 0.5737 0.031 Uiso 1 1 calc R
C6 C 0.76648(8) 0.55639(16) 0.62723(9) 0.0221(3) Uani 1 1 d .
C7 C 0.69144(8) 0.63632(16) 0.58069(9) 0.0223(3) Uani 1 1 d .
C8 C 0.64547(8) 0.58135(16) 0.60858(9) 0.0216(3) Uani 1 1 d .
C9 C 0.57376(8) 0.64215(16) 0.57030(9) 0.0211(3) Uani 1 1 d .
H9 H 0.5610 0.7138 0.5280 0.025 Uiso 1 1 calc R
C10 C 0.51168(8) 0.62718(16) 0.57663(9) 0.0214(3) Uani 1 1 d .
C11 C 0.50319(8) 0.51079(17) 0.61745(9) 0.0230(3) Uani 1 1 d .
C12 C 0.44186(9) 0.50404(18) 0.62130(10) 0.0254(3) Uani 1 1 d .
H12 H 0.4395 0.4267 0.6522 0.031 Uiso 1 1 calc R
C13 C 0.38418(8) 0.61221(18) 0.57927(10) 0.0254(3) Uani 1 1 d .
C14 C 0.38689(9) 0.72601(17) 0.53383(10) 0.0267(3) Uani 1 1 d .
H14 H 0.3460 0.7977 0.5037 0.032 Uiso 1 1 calc R
C15 C 0.44968(9) 0.73346(16) 0.53313(10) 0.0239(3) Uani 1 1 d .
C16 C 0.54616(10) 0.26665(18) 0.67662(12) 0.0342(4) Uani 1 1 d .
H16A H 0.5481 0.2834 0.7269 0.051 Uiso 1 1 calc R
H16B H 0.5875 0.1963 0.6923 0.051 Uiso 1 1 calc R
H16C H 0.4945 0.2264 0.6284 0.051 Uiso 1 1 calc R
C17 C 0.31754(11) 0.5093(2) 0.62789(13) 0.0429(5) Uani 1 1 d .
H17A H 0.3131 0.4100 0.6053 0.064 Uiso 1 1 calc R
H17B H 0.2716 0.5291 0.6247 0.064 Uiso 1 1 calc R
H17C H 0.3657 0.5155 0.6886 0.064 Uiso 1 1 calc R
C18 C 0.39229(10) 0.94094(19) 0.43701(12) 0.0366(4) Uani 1 1 d .
H18A H 0.3449 0.8838 0.3932 0.055 Uiso 1 1 calc R
H18B H 0.4040 1.0091 0.4079 0.055 Uiso 1 1 calc R
H18C H 0.3834 0.9974 0.4725 0.055 Uiso 1 1 calc R

loop_
_atom_site_aniso_label
_atom_site_aniso_U_11
_atom_site_aniso_U_22
_atom_site_aniso_U_33
_atom_site_aniso_U_23
_atom_site_aniso_U_13
_atom_site_aniso_U_12
S1 0.02302(18) 0.0347(2) 0.0266(2) 0.00944(16) 0.01704(16) 0.00517(16)
O1 0.0302(6) 0.0310(6) 0.0371(6) 0.0103(5) 0.0232(5) 0.0032(5)
O2 0.0278(5) 0.0284(6) 0.0406(6) 0.0127(5) 0.0238(5) 0.0064(5)
O3 0.0265(5) 0.0415(7) 0.0391(6) 0.0077(5) 0.0240(5) 0.0054(5)
O4 0.0275(6) 0.0260(6) 0.0440(7) 0.0118(5) 0.0235(5) 0.0065(5)
C1 0.0212(7) 0.0273(8) 0.0227(7) -0.0014(6) 0.0139(6) -0.0011(6)
C2 0.0258(7) 0.0320(9) 0.0290(8) 0.0060(7) 0.0163(7) 0.0036(6)
C3 0.0221(7) 0.0338(9) 0.0359(9) 0.0000(7) 0.0165(7) 0.0044(7)
C4 0.0263(8) 0.0321(9) 0.0366(9) -0.0053(7) 0.0226(7) -0.0027(6)
C5 0.0273(7) 0.0269(8) 0.0282(8) -0.0021(6) 0.0195(7) -0.0030(6)
C6 0.0214(7) 0.0228(7) 0.0220(7) -0.0033(6) 0.0136(6) -0.0023(6)
C7 0.0218(7) 0.0226(7) 0.0221(7) -0.0026(6) 0.0137(6) -0.0022(6)
C8 0.0226(7) 0.0221(7) 0.0205(7) -0.0005(6) 0.0137(6) -0.0013(6)
C9 0.0220(7) 0.0202(7) 0.0196(7) -0.0019(6) 0.0123(6) -0.0026(5)
C10 0.0196(6) 0.0221(7) 0.0208(7) -0.0032(6) 0.0119(6) -0.0021(6)
C11 0.0205(7) 0.0254(7) 0.0203(7) -0.0001(6) 0.0115(6) 0.0009(6)
C12 0.0254(7) 0.0292(8) 0.0234(7) 0.0018(6) 0.0162(6) -0.0006(6)
C13 0.0219(7) 0.0311(8) 0.0244(7) -0.0041(6) 0.0152(6) -0.0019(6)
C14 0.0234(7) 0.0266(8) 0.0293(8) 0.0007(6) 0.0161(7) 0.0036(6)
C15 0.0243(7) 0.0219(7) 0.0248(7) -0.0015(6) 0.0152(6) -0.0010(6)
C16 0.0393(9) 0.0289(9) 0.0422(10) 0.0123(7) 0.0294(8) 0.0072(7)
C17 0.0354(9) 0.0538(12) 0.0533(11) 0.0146(9) 0.0345(9) 0.0062(8)
C18 0.0328(9) 0.0281(9) 0.0485(10) 0.0136(8) 0.0253(8) 0.0100(7)

loop_
_atom_type_symbol
_atom_type_description
_atom_type_scat_dispersion_real
_atom_type_scat_dispersion_imag
_atom_type_scat_source
C C 0.0033 0.0016 'International Tables Vol C Tables 4.2.6.8 and 6.1.1.4'
H H 0.0000 0.0000 'International Tables Vol C Tables 4.2.6.8 and 6.1.1.4'
O O 0.0106 0.0060 'International Tables Vol C Tables 4.2.6.8 and 6.1.1.4'
S S 0.1246 0.1234 'International Tables Vol C Tables 4.2.6.8 and 6.1.1.4'

loop_
_geom_angle_atom_site_label_1
_geom_angle_atom_site_label_2
_geom_angle_atom_site_label_3
_geom_angle
C1 S1 C8 91.93(7)
C11 O2 C16 119.06(12)
C13 O3 C17 117.80(13)
C15 O4 C18 117.93(12)
C2 C1 C6 120.73(13)
C2 C1 S1 124.95(12)
C6 C1 S1 114.29(11)
C3 C2 C1 118.47(15)
C3 C2 H2 120.8
C1 C2 H2 120.8
C2 C3 C4 121.13(14)
C2 C3 H3 119.4
C4 C3 H3 119.4
C5 C4 C3 120.48(14)
C5 C4 H4 119.8
C3 C4 H4 119.8
C4 C5 C6 118.66(14)
C4 C5 H5 120.7
C6 C5 H5 120.7
C1 C6 C5 120.54(13)
C1 C6 C7 112.72(12)
C5 C6 C7 126.73(13)
O1 C7 C6 125.28(13)
O1 C7 C8 124.49(13)
C6 C7 C8 110.23(12)
C9 C8 C7 117.64(13)
C9 C8 S1 131.56(11)
C7 C8 S1 110.78(10)
C8 C9 C10 136.98(14)
C8 C9 H9 111.5
C10 C9 H9 111.5
C11 C10 C15 115.73(13)
C11 C10 C9 126.04(13)
C15 C10 C9 118.10(13)
O2 C11 C12 122.41(14)
O2 C11 C10 114.73(12)
C12 C11 C10 122.83(13)
C13 C12 C11 118.67(14)
C13 C12 H12 120.7
C11 C12 H12 120.7
O3 C13 C12 123.83(14)
O3 C13 C14 114.87(13)
C12 C13 C14 121.29(13)
C15 C14 C13 119.15(14)
C15 C14 H14 120.4
C13 C14 H14 120.4
O4 C15 C14 122.68(13)
O4 C15 C10 115.15(12)
C14 C15 C10 122.17(14)
O2 C16 H16A 109.5
O2 C16 H16B 109.5
H16A C16 H16B 109.5
O2 C16 H16C 109.5
H16A C16 H16C 109.5
H16B C16 H16C 109.5
O3 C17 H17A 109.5
O3 C17 H17B 109.5
H17A C17 H17B 109.5
O3 C17 H17C 109.5
H17A C17 H17C 109.5
H17B C17 H17C 109.5
O4 C18 H18A 109.5
O4 C18 H18B 109.5
H18A C18 H18B 109.5
O4 C18 H18C 109.5
H18A C18 H18C 109.5
H18B C18 H18C 109.5

loop_
_geom_bond_atom_site_label_1
_geom_bond_atom_site_label_2
_geom_bond_distance
S1 C1 1.7516(15)
S1 C8 1.7640(15)
O1 C7 1.2220(18)
O2 C11 1.3558(18)
O2 C16 1.4250(19)
O3 C13 1.3561(17)
O3 C17 1.420(2)
O4 C15 1.3588(18)
O4 C18 1.4290(18)
C1 C2 1.388(2)
C1 C6 1.391(2)
C2 C3 1.381(2)
C2 H2 0.9500
C3 C4 1.393(2)
C3 H3 0.9500
C4 C5 1.382(2)
C4 H4 0.9500
C5 C6 1.3935(19)
C5 H5 0.9500
C6 C7 1.468(2)
C7 C8 1.4992(19)
C8 C9 1.354(2)
C9 C10 1.4415(19)
C9 H9 0.9500
C10 C11 1.407(2)
C10 C15 1.425(2)
C11 C12 1.388(2)
C12 C13 1.384(2)
C12 H12 0.9500
C13 C14 1.391(2)
C14 C15 1.379(2)
C14 H14 0.9500
C16 H16A 0.9800
C16 H16B 0.9800
C16 H16C 0.9800
C17 H17A 0.9800
C17 H17B 0.9800
C17 H17C 0.9800
C18 H18A 0.9800
C18 H18B 0.9800
C18 H18C 0.9800

loop_
_geom_torsion_atom_site_label_1
_geom_torsion_atom_site_label_2
_geom_torsion_atom_site_label_3
_geom_torsion_atom_site_label_4
_geom_torsion
C8 S1 C1 C2 -178.00(14)
C8 S1 C1 C6 -0.10(12)
C6 C1 C2 C3 0.0(2)
S1 C1 C2 C3 177.73(13)
C1 C2 C3 C4 -0.1(2)
C2 C3 C4 C5 -0.4(3)
C3 C4 C5 C6 0.9(2)
C2 C1 C6 C5 0.5(2)
S1 C1 C6 C5 -177.44(11)
C2 C1 C6 C7 179.53(14)
S1 C1 C6 C7 1.54(17)
C4 C5 C6 C1 -0.9(2)
C4 C5 C6 C7 -179.78(14)
C1 C6 C7 O1 177.00(14)
C5 C6 C7 O1 -4.1(2)
C1 C6 C7 C8 -2.47(17)
C5 C6 C7 C8 176.43(14)
O1 C7 C8 C9 1.7(2)
C6 C7 C8 C9 -178.77(13)
O1 C7 C8 S1 -177.13(12)
C6 C7 C8 S1 2.36(15)
C1 S1 C8 C9 -179.98(15)
C1 S1 C8 C7 -1.32(11)
C7 C8 C9 C10 -178.86(15)
S1 C8 C9 C10 -0.3(3)
C8 C9 C10 C11 -15.0(3)
C8 C9 C10 C15 169.41(16)
C16 O2 C11 C12 11.3(2)
C16 O2 C11 C10 -166.84(14)
C15 C10 C11 O2 173.53(13)
C9 C10 C11 O2 -2.1(2)
C15 C10 C11 C12 -4.6(2)
C9 C10 C11 C12 179.73(14)
O2 C11 C12 C13 -174.51(14)
C10 C11 C12 C13 3.5(2)
C17 O3 C13 C12 6.1(2)
C17 O3 C13 C14 -175.12(15)
C11 C12 C13 O3 178.70(14)
C11 C12 C13 C14 0.0(2)
O3 C13 C14 C15 179.11(13)
C12 C13 C14 C15 -2.1(2)
C18 O4 C15 C14 -8.6(2)
C18 O4 C15 C10 171.72(14)
C13 C14 C15 O4 -178.88(14)
C13 C14 C15 C10 0.8(2)
C11 C10 C15 O4 -177.88(13)
C9 C10 C15 O4 -1.89(19)
C11 C10 C15 C14 2.4(2)
C9 C10 C15 C14 178.44(13)
